data_2204328
loop_
_publ_author_name
'Xie, Ming-Jin'
'Yan, Shi-Ping'
'Liao, Dai-Zheng'
'Jian, Zhong-Hui'
'Chen, Peng'

_publ_section_title
;A new Schiff base oxovanadium (IV) complex:
 [<i>N</i>,<i>N</i>'-bis(4-hydroxysalicylidene)-<i>o</i>-phenylenediamine]oxovanadium(IV)
 bis(dimethyl sulfoxide) dihydrate
;
_journal_issue 10
_journal_name_full 'Acta Crystallographica Section E'
_journal_page_first m1530
_journal_page_last m1532
_journal_paper_doi 10.1107/S160053680402210X
_journal_volume 60
_journal_year 2004
_chemical_formula_iupac '[V (C20 H14 N2 O4) O] , 2C2 H6 O S , 2H2 O'
_chemical_formula_moiety 'C20 H14 N2 O5 V, 2C2 H6 O S, 2H2 O'
_chemical_formula_sum 'C24 H30 N2 O9 S2 V'
_chemical_formula_weight 605.56
_chemical_name_systematic
;
[N,N'-bis(4-hydroxysalicylidene)-o-phenylenediamine]oxovanadium(IV)
bis(dimethyl sulfoxide) dihydrate
;
_space_group_IT_number 2
_symmetry_cell_setting triclinic
_symmetry_space_group_name_Hall '-P 1'
_symmetry_space_group_name_H-M 'P -1'
_atom_sites_solution_hydrogens geom
_atom_sites_solution_primary direct
_atom_sites_solution_secondary difmap
_cell_angle_alpha 78.464(5)
_cell_angle_beta 72.067(6)
_cell_angle_gamma 85.072(6)
_cell_formula_units_Z 2
_cell_length_a 9.325(3)
_cell_length_b 12.312(4)
_cell_length_c 12.829(4)
_cell_measurement_reflns_used 729
_cell_measurement_temperature 293(2)
_cell_measurement_theta_max 22.75
_cell_measurement_theta_min 2.60
_cell_volume 1372.6(8)
_computing_cell_refinement 'SAINT (Bruker, 1994)'
_computing_data_collection 'SMART (Bruker, 1994)'
_computing_data_reduction SAINT
_computing_molecular_graphics 'ORTEPIII (Burnett & Johnson, 1996)'
_computing_publication_material SHELXL97
_computing_structure_refinement 'SHELXL97 (Sheldrick, 1997)'
_computing_structure_solution 'SHELXS97 (Sheldrick, 1997)'
_diffrn_ambient_temperature 293(2)
_diffrn_measured_fraction_theta_full 0.987
_diffrn_measured_fraction_theta_max 0.987
_diffrn_measurement_device_type 'Bruker SMART CCD area-detector'
_diffrn_measurement_method '\f and \w'
_diffrn_radiation_monochromator graphite
_diffrn_radiation_source 'fine-focus sealed tube'
_diffrn_radiation_type MoK\a
_diffrn_radiation_wavelength 0.71073
_diffrn_reflns_av_R_equivalents 0.0345
_diffrn_reflns_av_sigmaI/netI 0.1031
_diffrn_reflns_limit_h_max 11
_diffrn_reflns_limit_h_min -8
_diffrn_reflns_limit_k_max 15
_diffrn_reflns_limit_k_min -15
_diffrn_reflns_limit_l_max 13
_diffrn_reflns_limit_l_min -16
_diffrn_reflns_number 8035
_diffrn_reflns_theta_full 26.46
_diffrn_reflns_theta_max 26.46
_diffrn_reflns_theta_min 2.16
_diffrn_standards_decay_% 0
_diffrn_standards_interval_count 0
_diffrn_standards_interval_time 0
_diffrn_standards_number 0
_exptl_absorpt_coefficient_mu 0.567
_exptl_absorpt_correction_T_max 0.934
_exptl_absorpt_correction_T_min 0.872
_exptl_absorpt_correction_type multi-scan
_exptl_absorpt_process_details '(Blessing, 1995)'
_exptl_crystal_colour green
_exptl_crystal_density_diffrn 1.465
_exptl_crystal_density_meas ?
_exptl_crystal_density_method .
_exptl_crystal_description block
_exptl_crystal_F_000 630
_exptl_crystal_size_max 0.20
_exptl_crystal_size_mid 0.16
_exptl_crystal_size_min 0.12
_refine_diff_density_max 0.562
_refine_diff_density_min -0.348
_refine_ls_extinction_method none
_refine_ls_goodness_of_fit_ref 1.001
_refine_ls_hydrogen_treatment constr
_refine_ls_matrix_type full
_refine_ls_number_parameters 349
_refine_ls_number_reflns 5595
_refine_ls_number_restraints 0
_refine_ls_restrained_S_all 1.001
_refine_ls_R_factor_all 0.1314
_refine_ls_R_factor_gt 0.0608
_refine_ls_shift/su_max 0.001
_refine_ls_shift/su_mean 0.000
_refine_ls_structure_factor_coef Fsqd
_refine_ls_weighting_details 'calc w = 1/[\s^2^(Fo^2^)+(0.0557P)^2^+0.0346P] where P = (Fo^2^+2Fc^2^)/3'
_refine_ls_weighting_scheme calc
_refine_ls_wR_factor_gt 0.1138
_refine_ls_wR_factor_ref 0.1364
_reflns_number_gt 3146
_reflns_number_total 5595
_reflns_threshold_expression I>2\s(I)
_cod_data_source_file dn6157.cif
_cod_data_source_block I
_cod_original_sg_symbol_Hall '-P  1'
_cod_database_code 2204328
_cod_database_fobs_code 2204328

loop_
_symmetry_equiv_pos_as_xyz
'x, y, z'
'-x, -y, -z'

loop_
_atom_site_label
_atom_site_fract_x
_atom_site_fract_y
_atom_site_fract_z
_atom_site_U_iso_or_equiv
_atom_site_adp_type
_atom_site_calc_flag
_atom_site_refinement_flags
_atom_site_occupancy
_atom_site_type_symbol
V1 0.41273(7) 0.27497(5) 0.46389(6) 0.0297(2) Uani d . 1 V
N1 0.6179(3) 0.1959(2) 0.4135(2) 0.0293(7) Uani d . 1 N
N2 0.5357(3) 0.3418(2) 0.5416(3) 0.0298(7) Uani d . 1 N
O1 0.3207(3) 0.14420(19) 0.4552(2) 0.0349(6) Uani d . 1 O
O2 0.2358(3) -0.1511(2) 0.2977(2) 0.0411(7) Uani d . 1 O
H2 0.1480 -0.1333 0.3269 0.062 Uiso calc R 1 H
O3 0.2401(3) 0.2824(2) 0.5907(2) 0.0379(7) Uani d . 1 O
O4 -0.1192(3) 0.4324(3) 0.8778(3) 0.0634(9) Uani d . 1 O
H4 -0.1757 0.4003 0.8568 0.095 Uiso calc R 1 H
O5 0.4019(3) 0.3700(2) 0.3620(2) 0.0430(7) Uani d . 1 O
C1 0.3757(4) 0.0670(3) 0.3949(3) 0.0287(9) Uani d . 1 C
C2 0.2760(4) -0.0007(3) 0.3769(3) 0.0300(9) Uani d . 1 C
H2A 0.1726 0.0107 0.4061 0.036 Uiso calc R 1 H
C3 0.3289(4) -0.0841(3) 0.3165(3) 0.0312(9) Uani d . 1 C
C4 0.4842(4) -0.1027(3) 0.2710(3) 0.0374(10) Uani d . 1 C
H4A 0.5197 -0.1577 0.2283 0.045 Uiso calc R 1 H
C5 0.5812(4) -0.0394(3) 0.2903(3) 0.0367(10) Uani d . 1 C
H5 0.6841 -0.0535 0.2623 0.044 Uiso calc R 1 H
C6 0.5326(4) 0.0470(3) 0.3508(3) 0.0297(9) Uani d . 1 C
C7 0.6427(4) 0.1078(3) 0.3689(3) 0.0335(9) Uani d . 1 C
H7 0.7421 0.0820 0.3466 0.040 Uiso calc R 1 H
C8 0.7390(4) 0.2495(3) 0.4268(3) 0.0341(9) Uani d . 1 C
C9 0.8916(4) 0.2272(3) 0.3796(4) 0.0458(11) Uani d . 1 C
H9 0.9219 0.1737 0.3348 0.055 Uiso calc R 1 H
C10 0.9976(5) 0.2849(3) 0.3999(4) 0.0509(12) Uani d . 1 C
H10 1.0996 0.2687 0.3702 0.061 Uiso calc R 1 H
C11 0.9535(4) 0.3662(3) 0.4637(4) 0.0476(12) Uani d . 1 C
H11 1.0262 0.4054 0.4755 0.057 Uiso calc R 1 H
C12 0.8034(4) 0.3902(3) 0.5103(3) 0.0399(10) Uani d . 1 C
H12 0.7745 0.4460 0.5525 0.048 Uiso calc R 1 H
C13 0.6951(4) 0.3300(3) 0.4937(3) 0.0324(9) Uani d . 1 C
C14 0.4798(4) 0.3915(3) 0.6267(3) 0.0363(10) Uani d . 1 C
H14 0.5479 0.4236 0.6507 0.044 Uiso calc R 1 H
C15 0.3249(4) 0.4011(3) 0.6861(3) 0.0352(9) Uani d . 1 C
C16 0.2817(5) 0.4640(3) 0.7721(4) 0.0499(12) Uani d . 1 C
H16 0.3557 0.4995 0.7865 0.060 Uiso calc R 1 H
C17 0.1365(5) 0.4744(4) 0.8345(4) 0.0531(12) Uani d . 1 C
H17 0.1118 0.5163 0.8907 0.064 Uiso calc R 1 H
C18 0.0237(5) 0.4212(3) 0.8134(4) 0.0440(11) Uani d . 1 C
C19 0.0627(4) 0.3573(3) 0.7304(3) 0.0401(10) Uani d . 1 C
H19 -0.0124 0.3215 0.7176 0.048 Uiso calc R 1 H
C20 0.2103(4) 0.3459(3) 0.6667(3) 0.0310(9) Uani d . 1 C
O6 0.4682(4) 0.2176(3) -0.0022(3) 0.0922(12) Uani d . 1 O
S1 0.44643(16) 0.23776(12) 0.11374(12) 0.0769(4) Uani d . 1 S
C21 0.6205(6) 0.2772(5) 0.1186(4) 0.0816(17) Uani d . 1 C
H21A 0.6925 0.2168 0.1074 0.122 Uiso calc R 1 H
H21B 0.6084 0.2959 0.1900 0.122 Uiso calc R 1 H
H21C 0.6557 0.3403 0.0611 0.122 Uiso calc R 1 H
C22 0.3578(9) 0.3660(5) 0.1141(6) 0.144(3) Uani d . 1 C
H22A 0.4098 0.4165 0.0485 0.217 Uiso calc R 1 H
H22B 0.3587 0.3929 0.1791 0.217 Uiso calc R 1 H
H22C 0.2555 0.3601 0.1149 0.217 Uiso calc R 1 H
O7 -0.0348(3) 0.0336(3) 0.1533(3) 0.0744(10) Uani d . 1 O
S2 0.11483(14) 0.09007(11) 0.10524(11) 0.0621(4) Uani d . 1 S
C23 0.2433(5) -0.0021(4) 0.0319(4) 0.0773(16) Uani d . 1 C
H23A 0.2564 -0.0679 0.0831 0.116 Uiso calc R 1 H
H23B 0.3386 0.0329 -0.0040 0.116 Uiso calc R 1 H
H23C 0.2049 -0.0214 -0.0231 0.116 Uiso calc R 1 H
C24 0.0980(6) 0.1878(4) -0.0124(5) 0.097(2) Uani d . 1 C
H24A 0.0686 0.1508 -0.0615 0.145 Uiso calc R 1 H
H24B 0.1932 0.2221 -0.0510 0.145 Uiso calc R 1 H
H24C 0.0231 0.2435 0.0115 0.145 Uiso calc R 1 H
O8 0.9568(3) 0.9151(2) 0.3611(2) 0.0548(8) Uani d . 1 O
H8A 0.8858 0.8724 0.4011 0.082 Uiso d R 1 H
H8B 0.9433 0.9423 0.2985 0.082 Uiso d R 1 H
O9 0.6776(3) 0.3301(2) 0.8221(3) 0.0638(9) Uani d . 1 O
H9A 0.7106 0.2821 0.7805 0.096 Uiso d R 1 H
H9B 0.6050 0.3045 0.8782 0.096 Uiso d R 1 H

loop_
_atom_site_aniso_label
_atom_site_aniso_U_11
_atom_site_aniso_U_22
_atom_site_aniso_U_33
_atom_site_aniso_U_12
_atom_site_aniso_U_13
_atom_site_aniso_U_23
V1 0.0253(4) 0.0304(4) 0.0357(4) -0.0024(3) -0.0100(3) -0.0093(3)
N1 0.0238(17) 0.0310(17) 0.0342(19) -0.0042(13) -0.0104(14) -0.0043(15)
N2 0.0294(18) 0.0261(16) 0.034(2) -0.0063(13) -0.0091(14) -0.0049(15)
O1 0.0228(14) 0.0359(15) 0.0489(18) -0.0032(11) -0.0069(12) -0.0196(13)
O2 0.0312(16) 0.0456(16) 0.053(2) -0.0068(13) -0.0110(14) -0.0249(14)
O3 0.0255(15) 0.0491(17) 0.0433(18) -0.0057(12) -0.0054(12) -0.0233(14)
O4 0.043(2) 0.080(2) 0.066(2) -0.0028(17) 0.0058(17) -0.0435(19)
O5 0.0422(17) 0.0399(16) 0.0486(19) -0.0030(12) -0.0198(14) -0.0016(14)
C1 0.030(2) 0.029(2) 0.027(2) -0.0030(16) -0.0085(17) -0.0040(17)
C2 0.023(2) 0.035(2) 0.032(2) -0.0017(16) -0.0068(16) -0.0076(18)
C3 0.030(2) 0.033(2) 0.033(2) -0.0065(17) -0.0146(18) -0.0022(18)
C4 0.037(3) 0.033(2) 0.046(3) 0.0018(18) -0.012(2) -0.0174(19)
C5 0.025(2) 0.039(2) 0.047(3) 0.0022(17) -0.0100(18) -0.013(2)
C6 0.026(2) 0.029(2) 0.037(2) -0.0027(16) -0.0138(17) -0.0050(18)
C7 0.026(2) 0.031(2) 0.044(3) 0.0038(16) -0.0113(18) -0.0088(19)
C8 0.031(2) 0.032(2) 0.042(3) -0.0047(17) -0.0161(19) -0.0052(19)
C9 0.028(2) 0.046(3) 0.066(3) -0.0002(19) -0.013(2) -0.018(2)
C10 0.028(2) 0.048(3) 0.080(4) -0.003(2) -0.016(2) -0.018(3)
C11 0.031(3) 0.043(3) 0.074(3) -0.011(2) -0.023(2) -0.009(2)
C12 0.039(3) 0.033(2) 0.051(3) -0.0082(18) -0.015(2) -0.008(2)
C13 0.026(2) 0.031(2) 0.040(3) -0.0086(17) -0.0133(18) 0.0019(18)
C14 0.038(3) 0.028(2) 0.047(3) -0.0107(17) -0.017(2) -0.0049(19)
C15 0.037(2) 0.032(2) 0.038(3) -0.0054(17) -0.0112(19) -0.0082(19)
C16 0.056(3) 0.047(3) 0.054(3) -0.012(2) -0.015(2) -0.023(2)
C17 0.053(3) 0.056(3) 0.052(3) -0.003(2) -0.003(2) -0.034(2)
C18 0.043(3) 0.040(2) 0.045(3) -0.0020(19) -0.004(2) -0.012(2)
C19 0.036(3) 0.040(2) 0.044(3) -0.0036(18) -0.009(2) -0.012(2)
C20 0.033(2) 0.030(2) 0.030(2) -0.0014(16) -0.0079(18) -0.0069(18)
O6 0.086(3) 0.118(3) 0.074(3) -0.030(2) -0.001(2) -0.045(2)
S1 0.0719(10) 0.0838(10) 0.0610(10) -0.0101(8) -0.0048(7) -0.0019(8)
C21 0.078(4) 0.096(4) 0.064(4) -0.021(3) -0.008(3) -0.015(3)
C22 0.206(8) 0.127(6) 0.154(7) 0.092(6) -0.129(7) -0.071(5)
O7 0.050(2) 0.106(3) 0.059(2) -0.0168(19) -0.0133(17) 0.007(2)
S2 0.0534(8) 0.0753(9) 0.0552(9) -0.0079(6) -0.0148(6) -0.0059(7)
C23 0.065(4) 0.087(4) 0.070(4) 0.002(3) -0.013(3) -0.006(3)
C24 0.091(5) 0.080(4) 0.105(5) -0.009(3) -0.037(4) 0.034(4)
O8 0.0341(17) 0.066(2) 0.057(2) -0.0123(14) -0.0079(14) 0.0018(16)
O9 0.057(2) 0.070(2) 0.067(2) -0.0029(16) -0.0081(17) -0.0346(18)

loop_
_atom_type_symbol
_atom_type_description
_atom_type_scat_dispersion_real
_atom_type_scat_dispersion_imag
_atom_type_scat_source
C C 0.0033 0.0000 'International Tables Vol C Tables 4.2.6.8 and 6.1.1.4'
H H 0.0000 0.0000 'International Tables Vol C Tables 4.2.6.8 and 6.1.1.4'
O O 0.0106 0.0000 'International Tables Vol C Tables 4.2.6.8 and 6.1.1.4'
S S 0.1246 0.1234 'International Tables Vol C Tables 4.2.6.8 and 6.1.1.4'
V V 0.3005 0.5294 'International Tables Vol C Tables 4.2.6.8 and 6.1.1.4'

loop_
_geom_angle_atom_site_label_1
_geom_angle_atom_site_label_2
_geom_angle_atom_site_label_3
_geom_angle
_geom_angle_publ_flag
O5 V1 O3 110.44(13) y
O5 V1 O1 108.63(12) y
O3 V1 O1 84.26(11) y
O5 V1 N2 104.61(12) y
O3 V1 N2 88.37(12) y
O1 V1 N2 146.46(11) y
O5 V1 N1 106.62(13) y
O3 V1 N1 142.71(12) y
O1 V1 N1 87.97(11) y
N2 V1 N1 78.35(12) y
C7 N1 C8 120.7(3) ?
C7 N1 V1 125.4(2) ?
C8 N1 V1 113.8(2) ?
C14 N2 C13 120.9(3) ?
C14 N2 V1 125.4(3) ?
C13 N2 V1 113.6(2) ?
C1 O1 V1 130.1(2) ?
C3 O2 H2 109.5 ?
C20 O3 V1 130.6(2) ?
C18 O4 H4 109.5 ?
O1 C1 C2 119.0(3) ?
O1 C1 C6 122.5(3) ?
C2 C1 C6 118.5(3) ?
C3 C2 C1 120.8(3) ?
C3 C2 H2A 119.6 ?
C1 C2 H2A 119.6 ?
O2 C3 C2 122.3(3) ?
O2 C3 C4 116.9(3) ?
C2 C3 C4 120.8(3) ?
C5 C4 C3 118.7(4) ?
C5 C4 H4A 120.6 ?
C3 C4 H4A 120.6 ?
C4 C5 C6 122.6(4) ?
C4 C5 H5 118.7 ?
C6 C5 H5 118.7 ?
C5 C6 C1 118.6(3) ?
C5 C6 C7 118.7(3) ?
C1 C6 C7 122.7(3) ?
N1 C7 C6 126.3(3) ?
N1 C7 H7 116.9 ?
C6 C7 H7 116.9 ?
C9 C8 C13 119.7(3) ?
C9 C8 N1 125.5(4) ?
C13 C8 N1 114.9(3) ?
C10 C9 C8 119.5(4) ?
C10 C9 H9 120.2 ?
C8 C9 H9 120.2 ?
C11 C10 C9 120.5(4) ?
C11 C10 H10 119.8 ?
C9 C10 H10 119.8 ?
C12 C11 C10 120.9(4) ?
C12 C11 H11 119.6 ?
C10 C11 H11 119.6 ?
C11 C12 C13 119.3(4) ?
C11 C12 H12 120.3 ?
C13 C12 H12 120.3 ?
C12 C13 C8 120.1(4) ?
C12 C13 N2 125.4(4) ?
C8 C13 N2 114.5(3) ?
N2 C14 C15 126.0(3) ?
N2 C14 H14 117.0 ?
C15 C14 H14 117.0 ?
C16 C15 C14 119.0(3) ?
C16 C15 C20 117.9(4) ?
C14 C15 C20 123.0(4) ?
C17 C16 C15 122.4(4) ?
C17 C16 H16 118.8 ?
C15 C16 H16 118.8 ?
C16 C17 C18 119.3(4) ?
C16 C17 H17 120.3 ?
C18 C17 H17 120.3 ?
O4 C18 C19 122.6(4) ?
O4 C18 C17 117.6(4) ?
C19 C18 C17 119.7(4) ?
C20 C19 C18 121.4(4) ?
C20 C19 H19 119.3 ?
C18 C19 H19 119.3 ?
O3 C20 C19 118.4(3) ?
O3 C20 C15 122.4(3) ?
C19 C20 C15 119.2(4) ?
O6 S1 C22 103.7(3) ?
O6 S1 C21 107.5(2) ?
C22 S1 C21 97.3(3) ?
S1 C21 H21A 109.5 ?
S1 C21 H21B 109.5 ?
H21A C21 H21B 109.5 ?
S1 C21 H21C 109.5 ?
H21A C21 H21C 109.5 ?
H21B C21 H21C 109.5 ?
S1 C22 H22A 109.5 ?
S1 C22 H22B 109.5 ?
H22A C22 H22B 109.5 ?
S1 C22 H22C 109.5 ?
H22A C22 H22C 109.5 ?
H22B C22 H22C 109.5 ?
O7 S2 C23 107.0(2) ?
O7 S2 C24 105.3(2) ?
C23 S2 C24 97.2(3) ?
S2 C23 H23A 109.5 ?
S2 C23 H23B 109.5 ?
H23A C23 H23B 109.5 ?
S2 C23 H23C 109.5 ?
H23A C23 H23C 109.5 ?
H23B C23 H23C 109.5 ?
S2 C24 H24A 109.5 ?
S2 C24 H24B 109.5 ?
H24A C24 H24B 109.5 ?
S2 C24 H24C 109.5 ?
H24A C24 H24C 109.5 ?
H24B C24 H24C 109.5 ?
H8A O8 H8B 110.7 ?
H9A O9 H9B 110.5 ?

loop_
_geom_bond_atom_site_label_1
_geom_bond_atom_site_label_2
_geom_bond_distance
_geom_bond_publ_flag
V1 O5 1.592(3) y
V1 O3 1.915(3) y
V1 O1 1.926(2) y
V1 N2 2.045(3) y
V1 N1 2.049(3) y
N1 C7 1.296(4) ?
N1 C8 1.426(4) ?
N2 C14 1.304(5) ?
N2 C13 1.430(4) ?
O1 C1 1.315(4) ?
O2 C3 1.351(4) ?
O2 H2 0.8200 ?
O3 C20 1.319(4) ?
O4 C18 1.347(5) ?
O4 H4 0.8200 ?
C1 C2 1.399(5) ?
C1 C6 1.416(5) ?
C2 C3 1.376(5) ?
C2 H2A 0.9300 ?
C3 C4 1.402(5) ?
C4 C5 1.350(5) ?
C4 H4A 0.9300 ?
C5 C6 1.404(5) ?
C5 H5 0.9300 ?
C6 C7 1.420(5) ?
C7 H7 0.9300 ?
C8 C9 1.391(5) ?
C8 C13 1.393(5) ?
C9 C10 1.380(5) ?
C9 H9 0.9300 ?
C10 C11 1.375(6) ?
C10 H10 0.9300 ?
C11 C12 1.374(5) ?
C11 H11 0.9300 ?
C12 C13 1.392(5) ?
C12 H12 0.9300 ?
C14 C15 1.418(5) ?
C14 H14 0.9300 ?
C15 C16 1.412(5) ?
C15 C20 1.422(5) ?
C16 C17 1.354(5) ?
C16 H16 0.9300 ?
C17 C18 1.404(6) ?
C17 H17 0.9300 ?
C18 C19 1.390(5) ?
C19 C20 1.379(5) ?
C19 H19 0.9300 ?
O6 S1 1.506(4) ?
S1 C22 1.718(6) ?
S1 C21 1.756(5) ?
C21 H21A 0.9600 ?
C21 H21B 0.9600 ?
C21 H21C 0.9600 ?
C22 H22A 0.9600 ?
C22 H22B 0.9600 ?
C22 H22C 0.9600 ?
O7 S2 1.509(3) ?
S2 C23 1.762(5) ?
S2 C24 1.771(5) ?
C23 H23A 0.9600 ?
C23 H23B 0.9600 ?
C23 H23C 0.9600 ?
C24 H24A 0.9600 ?
C24 H24B 0.9600 ?
C24 H24C 0.9600 ?
O8 H8A 0.8493 ?
O8 H8B 0.8494 ?
O9 H9A 0.8496 ?
O9 H9B 0.8493 ?

loop_
_geom_hbond_atom_site_label_D
_geom_hbond_atom_site_label_H
_geom_hbond_atom_site_label_A
_geom_hbond_site_symmetry_A
_geom_hbond_distance_DH
_geom_hbond_distance_HA
_geom_hbond_distance_DA
_geom_hbond_angle_DHA
O9 H9B O6 1_556 0.85 1.87 2.705(5) 167
O9 H9A O2 2_656 0.85 2.01 2.856(4) 170
O8 H8B O7 1_665 0.85 1.93 2.753(4) 161
O8 H8A O3 2_666 0.85 2.29 3.022(4) 144
O8 H8A O1 2_666 0.85 2.21 2.944(4) 145
O4 H4 O9 1_455 0.82 1.88 2.701(4) 174
O2 H2 O8 1_445 0.82 1.78 2.587(4) 168

loop_
_geom_torsion_atom_site_label_1
_geom_torsion_atom_site_label_2
_geom_torsion_atom_site_label_3
_geom_torsion_atom_site_label_4
_geom_torsion
_geom_torsion_publ_flag
O5 V1 N1 C7 -93.4(3) yes
O3 V1 N1 C7 93.2(3) ?
O1 V1 N1 C7 15.5(3) ?
N2 V1 N1 C7 164.7(3) ?
O5 V1 N1 C8 83.8(3) ?
O3 V1 N1 C8 -89.5(3) ?
O1 V1 N1 C8 -167.3(2) ?
N2 V1 N1 C8 -18.1(2) ?
O5 V1 N2 C14 95.0(3) ?
O3 V1 N2 C14 -15.7(3) ?
O1 V1 N2 C14 -92.8(3) ?
N1 V1 N2 C14 -160.7(3) ?
O5 V1 N2 C13 -84.9(2) ?
O3 V1 N2 C13 164.4(2) ?
O1 V1 N2 C13 87.3(3) ?
N1 V1 N2 C13 19.5(2) ?
O5 V1 O1 C1 81.6(3) ?
O3 V1 O1 C1 -168.8(3) ?
N2 V1 O1 C1 -90.5(4) ?
N1 V1 O1 C1 -25.3(3) ?
O5 V1 O3 C20 -81.7(3) ?
O1 V1 O3 C20 170.5(3) ?
N2 V1 O3 C20 23.3(3) ?
N1 V1 O3 C20 91.5(3) ?
V1 O1 C1 C2 -160.8(2) ?
V1 O1 C1 C6 21.6(5) ?
O1 C1 C2 C3 -178.5(3) ?
C6 C1 C2 C3 -0.8(5) ?
C1 C2 C3 O2 179.9(3) ?
C1 C2 C3 C4 -0.4(5) ?
O2 C3 C4 C5 -178.4(3) ?
C2 C3 C4 C5 1.9(5) ?
C3 C4 C5 C6 -2.3(6) ?
C4 C5 C6 C1 1.1(6) ?
C4 C5 C6 C7 178.7(4) ?
O1 C1 C6 C5 178.1(3) ?
C2 C1 C6 C5 0.5(5) ?
O1 C1 C6 C7 0.5(5) ?
C2 C1 C6 C7 -177.1(3) ?
C8 N1 C7 C6 -179.9(3) ?
V1 N1 C7 C6 -2.9(5) ?
C5 C6 C7 N1 173.0(4) ?
C1 C6 C7 N1 -9.4(6) ?
C7 N1 C8 C9 11.0(6) ?
V1 N1 C8 C9 -166.3(3) ?
C7 N1 C8 C13 -168.7(3) ?
V1 N1 C8 C13 14.0(4) ?
C13 C8 C9 C10 0.1(6) ?
N1 C8 C9 C10 -179.5(4) ?
C8 C9 C10 C11 -1.8(6) ?
C9 C10 C11 C12 1.3(7) ?
C10 C11 C12 C13 0.9(6) ?
C11 C12 C13 C8 -2.6(6) ?
C11 C12 C13 N2 176.6(4) ?
C9 C8 C13 C12 2.1(6) ?
N1 C8 C13 C12 -178.2(3) ?
C9 C8 C13 N2 -177.2(3) ?
N1 C8 C13 N2 2.5(5) ?
C14 N2 C13 C12 -17.0(5) ?
V1 N2 C13 C12 162.9(3) ?
C14 N2 C13 C8 162.2(3) ?
V1 N2 C13 C8 -17.9(4) ?
C13 N2 C14 C15 -175.1(3) ?
V1 N2 C14 C15 5.0(5) ?
N2 C14 C15 C16 -175.9(4) ?
N2 C14 C15 C20 7.2(6) ?
C14 C15 C16 C17 -178.1(4) ?
C20 C15 C16 C17 -1.1(6) ?
C15 C16 C17 C18 -0.1(7) ?
C16 C17 C18 O4 179.3(4) ?
C16 C17 C18 C19 1.1(7) ?
O4 C18 C19 C20 -179.0(4) ?
C17 C18 C19 C20 -0.9(6) ?
V1 O3 C20 C19 161.9(3) ?
V1 O3 C20 C15 -19.1(5) ?
C18 C19 C20 O3 178.8(3) ?
C18 C19 C20 C15 -0.3(6) ?
C16 C15 C20 O3 -177.8(3) ?
C14 C15 C20 O3 -0.8(6) ?
C16 C15 C20 C19 1.2(5) ?
C14 C15 C20 C19 178.2(4) ?
